data_7050914
loop_
_publ_author_name
'Durran, Sean E.'
'Elsegood, Mark R. J.'
'Smith, Martin B.'

_publ_section_title
;
 New complexes of functionalised ligands bearing P/N/Se or P2Se donor
 sets
;
_journal_issue 10
_journal_name_full 'New Journal of Chemistry'
_journal_page_first 1402
_journal_paper_doi 10.1039/b204005k
_journal_volume 26
_journal_year 2002
_chemical_formula_sum 'C31.5 H30.5 Cl9.5 N P Pd Se'
_chemical_formula_weight 976.17
_chemical_name_systematic
;
?
;
_space_group_IT_number 2
_symmetry_cell_setting triclinic
_symmetry_space_group_name_Hall '-P 1'
_symmetry_space_group_name_H-M 'P -1'
_atom_sites_solution_hydrogens geom
_atom_sites_solution_primary heavy
_atom_sites_solution_secondary difmap
_audit_creation_method SHELXL-97
_cell_angle_alpha 98.698(2)
_cell_angle_beta 108.957(2)
_cell_angle_gamma 100.683(2)
_cell_formula_units_Z 2
_cell_length_a 10.2746(8)
_cell_length_b 14.3334(11)
_cell_length_c 14.3424(11)
_cell_measurement_reflns_used 4947
_cell_measurement_temperature 150(2)
_cell_measurement_theta_max 28.50
_cell_measurement_theta_min 2.30
_cell_volume 1911.5(3)
_computing_cell_refinement 'Bruker SAINT'
_computing_data_collection 'Bruker SMART'
_computing_data_reduction 'Bruker SAINT'
_computing_molecular_graphics 'Bruker SHELXTL'
_computing_publication_material 'Bruker SHELXTL and local programs'
_computing_structure_refinement 'Bruker SHELXTL'
_computing_structure_solution 'Bruker SHELXTL'
_diffrn_ambient_temperature 150(2)
_diffrn_measured_fraction_theta_full 0.969
_diffrn_measured_fraction_theta_max 0.848
_diffrn_measurement_device_type 'Bruker SMART 1000 CCD diffractometer'
_diffrn_measurement_method '\w rotation with narrow frames'
_diffrn_radiation_monochromator graphite
_diffrn_radiation_source 'sealed tube'
_diffrn_radiation_type MoK\a
_diffrn_radiation_wavelength 0.71073
_diffrn_reflns_av_R_equivalents 0.0331
_diffrn_reflns_av_sigmaI/netI 0.0635
_diffrn_reflns_limit_h_max 11
_diffrn_reflns_limit_h_min -13
_diffrn_reflns_limit_k_max 19
_diffrn_reflns_limit_k_min -19
_diffrn_reflns_limit_l_max 18
_diffrn_reflns_limit_l_min -18
_diffrn_reflns_number 15524
_diffrn_reflns_theta_full 26.00
_diffrn_reflns_theta_max 28.95
_diffrn_reflns_theta_min 1.88
_diffrn_standards_decay_% 0
_diffrn_standards_number 0
_exptl_absorpt_coefficient_mu 2.168
_exptl_absorpt_correction_T_max 0.881
_exptl_absorpt_correction_T_min 0.592
_exptl_absorpt_correction_type multi-scan
_exptl_crystal_colour yellow
_exptl_crystal_density_diffrn 1.696
_exptl_crystal_density_method 'not measured'
_exptl_crystal_description plate
_exptl_crystal_F_000 966
_exptl_crystal_size_max 0.27
_exptl_crystal_size_mid 0.14
_exptl_crystal_size_min 0.06
_refine_diff_density_max 1.222
_refine_diff_density_min -0.922
_refine_diff_density_rms 0.114
_refine_ls_extinction_method none
_refine_ls_goodness_of_fit_ref 1.023
_refine_ls_hydrogen_treatment constr
_refine_ls_matrix_type full
_refine_ls_number_parameters 523
_refine_ls_number_reflns 8565
_refine_ls_number_restraints 189
_refine_ls_restrained_S_all 1.036
_refine_ls_R_factor_all 0.0737
_refine_ls_R_factor_gt 0.0442
_refine_ls_shift/su_max 0.001
_refine_ls_shift/su_mean 0.000
_refine_ls_structure_factor_coef Fsqd
_refine_ls_weighting_details 'calc w=1/[\s^2^(Fo^2^)+(0.0624P)^2^+0.3221P] where P=(Fo^2^+2Fc^2^)/3'
_refine_ls_weighting_scheme calc
_refine_ls_wR_factor_gt 0.1061
_refine_ls_wR_factor_ref 0.1206
_reflns_number_gt 6163
_reflns_number_total 8565
_reflns_threshold_expression I>2\s(I)
_cod_data_source_file b204005k.txt
_cod_data_source_block 4d.2.5CHCl3
_cod_original_sg_symbol_H-M P-1
_cod_original_formula_sum 'C31.50 H30.50 Cl9.50 N P Pd Se'
_cod_database_code 7050914

loop_
_symmetry_equiv_pos_as_xyz
'x, y, z'
'-x, -y, -z'

loop_
_atom_site_label
_atom_site_type_symbol
_atom_site_fract_x
_atom_site_fract_y
_atom_site_fract_z
_atom_site_U_iso_or_equiv
_atom_site_adp_type
_atom_site_occupancy
_atom_site_symmetry_multiplicity
_atom_site_calc_flag
_atom_site_refinement_flags
_atom_site_disorder_assembly
_atom_site_disorder_group
Pd1 Pd -0.03362(3) 0.95772(2) 0.72244(2) 0.01893(9) Uani 1 1 d . . .
Cl1 Cl -0.24649(11) 0.92192(8) 0.57637(8) 0.0317(2) Uani 1 1 d . . .
Cl2 Cl -0.15602(11) 0.87124(8) 0.80207(8) 0.0273(2) Uani 1 1 d . . .
P1 P 0.17207(11) 0.97639(7) 0.84684(7) 0.0175(2) Uani 1 1 d . . .
C1 C 0.2533(4) 1.1016(3) 0.9168(3) 0.0210(8) Uani 1 1 d . . .
C2 C 0.3927(4) 1.1475(3) 0.9289(3) 0.0259(9) Uani 1 1 d . . .
H2 H 0.4456 1.1143 0.8983 0.031 Uiso 1 1 calc R . .
C3 C 0.4523(5) 1.2430(3) 0.9871(3) 0.0343(10) Uani 1 1 d . . .
H3 H 0.5464 1.2752 0.9956 0.041 Uiso 1 1 calc R . .
C4 C 0.3765(5) 1.2908(3) 1.0318(3) 0.0339(11) Uani 1 1 d . . .
H4 H 0.4188 1.3554 1.0719 0.041 Uiso 1 1 calc R . .
C5 C 0.2393(5) 1.2457(3) 1.0190(3) 0.0325(10) Uani 1 1 d . . .
H5 H 0.1870 1.2792 1.0498 0.039 Uiso 1 1 calc R . .
C6 C 0.1770(5) 1.1507(3) 0.9606(3) 0.0238(9) Uani 1 1 d . . .
H6 H 0.0819 1.1199 0.9512 0.029 Uiso 1 1 calc R . .
C7 C 0.1808(4) 0.9031(3) 0.9401(3) 0.0208(8) Uani 1 1 d . . .
C8 C 0.2334(4) 0.9456(3) 1.0430(3) 0.0242(9) Uani 1 1 d . . .
H8 H 0.2647 1.0146 1.0660 0.029 Uiso 1 1 calc R . .
C9 C 0.2401(5) 0.8867(3) 1.1127(3) 0.0328(10) Uani 1 1 d . . .
H9 H 0.2745 0.9155 1.1830 0.039 Uiso 1 1 calc R . .
C10 C 0.1969(5) 0.7867(3) 1.0794(3) 0.0326(10) Uani 1 1 d . . .
H10 H 0.2030 0.7469 1.1272 0.039 Uiso 1 1 calc R . .
C11 C 0.1450(5) 0.7439(3) 0.9779(3) 0.0314(10) Uani 1 1 d . . .
H11 H 0.1158 0.6749 0.9558 0.038 Uiso 1 1 calc R . .
C12 C 0.1352(4) 0.8019(3) 0.9070(3) 0.0254(9) Uani 1 1 d . . .
H12 H 0.0976 0.7725 0.8366 0.030 Uiso 1 1 calc R . .
C13 C 0.2895(4) 0.9424(3) 0.7838(3) 0.0209(8) Uani 1 1 d . . .
C14 C 0.3857(4) 0.8879(3) 0.8236(3) 0.0245(9) Uani 1 1 d . . .
H14 H 0.3880 0.8670 0.8838 0.029 Uiso 1 1 calc R . .
C15 C 0.4773(5) 0.8639(3) 0.7767(3) 0.0318(10) Uani 1 1 d . . .
H15 H 0.5417 0.8270 0.8048 0.038 Uiso 1 1 calc R . .
C16 C 0.4751(5) 0.8934(3) 0.6897(3) 0.0325(10) Uani 1 1 d . . .
H16 H 0.5368 0.8761 0.6568 0.039 Uiso 1 1 calc R . .
C17 C 0.3821(5) 0.9489(3) 0.6498(3) 0.0291(10) Uani 1 1 d . . .
H17 H 0.3829 0.9710 0.5907 0.035 Uiso 1 1 calc R . .
C18 C 0.2867(4) 0.9729(3) 0.6957(3) 0.0214(8) Uani 1 1 d . . .
C19 C 0.1979(4) 1.0346(3) 0.6487(3) 0.0236(9) Uani 1 1 d . . .
H19 H 0.2317 1.0732 0.6090 0.028 Uiso 1 1 calc R . .
N1 N 0.0791(3) 1.0411(2) 0.6562(2) 0.0198(7) Uani 1 1 d . . .
C20 C 0.0126(5) 1.1132(3) 0.6074(3) 0.0302(10) Uani 1 1 d . . .
H20A H -0.0820 1.0791 0.5556 0.036 Uiso 1 1 calc R . .
H20B H 0.0719 1.1441 0.5726 0.036 Uiso 1 1 calc R . .
C21 C -0.0044(5) 1.1923(3) 0.6836(4) 0.0357(11) Uani 1 1 d . B .
H21A H -0.0733 1.2258 0.6459 0.043 Uiso 1 1 calc R . .
H21B H -0.0462 1.1602 0.7275 0.043 Uiso 1 1 calc R . .
C22 C 0.1299(5) 1.2683(3) 0.7506(4) 0.0401(11) Uani 1 1 d DU . .
H22A H 0.1187 1.2925 0.8153 0.048 Uiso 0.50 1 calc PR A -1
H22B H 0.2090 1.2358 0.7664 0.048 Uiso 0.50 1 calc PR A -1
H22C H 0.1896 1.2382 0.8005 0.048 Uiso 0.50 1 d PR A 2
H22D H 0.1843 1.2906 0.7089 0.048 Uiso 0.50 1 d PR A 2
C23 C 0.1702(10) 1.3493(6) 0.7126(7) 0.038(2) Uani 0.50 1 d PDU B -1
H23A H 0.0852 1.3727 0.6808 0.046 Uiso 0.50 1 calc PR B -1
H23B H 0.2077 1.3288 0.6595 0.046 Uiso 0.50 1 calc PR B -1
Se1 Se 0.31449(11) 1.45642(7) 0.81778(8) 0.0382(2) Uani 0.50 1 d PDU B -1
C24 C 0.2141(14) 1.4792(12) 0.9058(9) 0.042(3) Uani 0.50 1 d PDU B -1
C25 C 0.2937(10) 1.5158(6) 1.0087(7) 0.0355(19) Uani 0.50 1 d PDU B -1
H25 H 0.3946 1.5305 1.0318 0.043 Uiso 0.50 1 calc PR B -1
C26 C 0.2266(11) 1.5312(6) 1.0780(7) 0.040(2) Uani 0.50 1 d PDU B -1
H26 H 0.2826 1.5561 1.1478 0.048 Uiso 0.50 1 calc PR B -1
C27 C 0.0834(12) 1.5112(6) 1.0475(8) 0.041(2) Uani 0.50 1 d PDU B -1
H27 H 0.0390 1.5217 1.0955 0.049 Uiso 0.50 1 calc PR B -1
C28 C 0.0009(11) 1.4746(7) 0.9443(8) 0.040(2) Uani 0.50 1 d PDU B -1
H28 H -0.0998 1.4598 0.9222 0.048 Uiso 0.50 1 calc PR B -1
C29 C 0.0671(10) 1.4601(6) 0.8742(7) 0.037(2) Uani 0.50 1 d PDU B -1
H29 H 0.0109 1.4370 0.8042 0.045 Uiso 0.50 1 calc PR B -1
C23X C 0.1021(10) 1.3554(6) 0.8068(7) 0.038(2) Uani 0.50 1 d PDU B 2
H23C H 0.0498 1.3315 0.8490 0.046 Uiso 0.50 1 calc PR B 2
H23D H 0.0368 1.3814 0.7558 0.046 Uiso 0.50 1 calc PR B 2
Se1X Se 0.25966(16) 1.46466(13) 0.89374(11) 0.0441(4) Uani 0.50 1 d PDU B 2
C24X C 0.3084(10) 1.5181(6) 0.7928(7) 0.0331(19) Uani 0.50 1 d PDU B 2
C25X C 0.2535(10) 1.5916(6) 0.7557(8) 0.040(2) Uani 0.50 1 d PDU B 2
H25X H 0.1837 1.6134 0.7771 0.047 Uiso 0.50 1 calc PR B 2
C26X C 0.3001(12) 1.6338(8) 0.6869(8) 0.050(2) Uani 0.50 1 d PDU B 2
H26X H 0.2605 1.6839 0.6618 0.060 Uiso 0.50 1 calc PR B 2
C27X C 0.4006(12) 1.6054(8) 0.6548(8) 0.053(3) Uani 0.50 1 d PDU B 2
H27X H 0.4312 1.6348 0.6080 0.063 Uiso 0.50 1 calc PR B 2
C28X C 0.4581(11) 1.5307(7) 0.6932(8) 0.046(2) Uani 0.50 1 d PDU B 2
H28X H 0.5296 1.5105 0.6727 0.055 Uiso 0.50 1 calc PR B 2
C29X C 0.4119(10) 1.4868(7) 0.7600(7) 0.041(2) Uani 0.50 1 d PDU B 2
H29X H 0.4498 1.4356 0.7839 0.049 Uiso 0.50 1 calc PR B 2
C30 C 0.5497(5) 1.2363(3) 0.6078(4) 0.0407(12) Uani 1 1 d . . .
H30 H 0.4670 1.2239 0.5429 0.049 Uiso 1 1 calc R . .
Cl3 Cl 0.67379(17) 1.34103(10) 0.61574(14) 0.0677(5) Uani 1 1 d . . .
Cl4 Cl 0.48683(17) 1.25060(12) 0.70946(13) 0.0659(4) Uani 1 1 d . . .
Cl5 Cl 0.62139(13) 1.13428(9) 0.60713(10) 0.0413(3) Uani 1 1 d . . .
C31 C -0.3010(11) 1.6402(8) 0.6637(8) 0.063(4) Uani 0.50 1 d PD C 1
H31 H -0.2644 1.7127 0.6810 0.076 Uiso 0.50 1 calc PR C 1
Cl6 Cl -0.1731(7) 1.5963(5) 0.7483(4) 0.0716(15) Uani 0.50 1 d PD C 1
Cl7 Cl -0.4611(4) 1.6169(3) 0.6862(3) 0.0841(12) Uani 0.50 1 d PD C 1
Cl8 Cl -0.32706(19) 1.59751(14) 0.52414(16) 0.0893(6) Uani 1 1 d D . .
C31X C -0.1805(9) 1.6709(7) 0.6217(7) 0.044(2) Uani 0.50 1 d PD C 2
H31X H -0.2072 1.7290 0.6511 0.053 Uiso 0.50 1 calc PR C 2
Cl6X Cl -0.1472(7) 1.5978(4) 0.7104(4) 0.0574(12) Uani 0.50 1 d PD C 2
Cl7X Cl -0.0324(4) 1.7109(3) 0.5912(3) 0.0543(9) Uani 0.50 1 d PD C 2
C32 C 0.1137(11) 1.6642(7) 0.5659(7) 0.049(3) Uani 0.50 1 d PD D 1
H32 H 0.1965 1.6987 0.5515 0.059 Uiso 0.50 1 calc PR D 1
Cl9 Cl 0.0023(4) 1.5764(2) 0.4566(2) 0.0659(9) Uani 0.50 1 d PD D 1
Cl10 Cl 0.1795(4) 1.6113(2) 0.6680(2) 0.0623(8) Uani 0.50 1 d PD D 1
Cl11 Cl 0.0237(4) 1.7517(2) 0.5962(3) 0.0494(8) Uani 0.50 1 d PD D 1

loop_
_atom_site_aniso_label
_atom_site_aniso_U_11
_atom_site_aniso_U_22
_atom_site_aniso_U_33
_atom_site_aniso_U_23
_atom_site_aniso_U_13
_atom_site_aniso_U_12
Pd1 0.01572(16) 0.02448(16) 0.01708(15) 0.00450(11) 0.00658(11) 0.00526(11)
Cl1 0.0194(5) 0.0506(7) 0.0219(5) 0.0116(5) 0.0044(4) 0.0042(5)
Cl2 0.0216(5) 0.0383(6) 0.0270(5) 0.0113(4) 0.0138(4) 0.0076(4)
P1 0.0154(5) 0.0219(5) 0.0160(5) 0.0045(4) 0.0066(4) 0.0048(4)
C1 0.023(2) 0.0188(18) 0.0183(19) 0.0064(15) 0.0045(16) 0.0017(15)
C2 0.019(2) 0.029(2) 0.026(2) 0.0067(17) 0.0041(17) 0.0047(17)
C3 0.024(2) 0.034(2) 0.037(3) 0.007(2) 0.005(2) 0.0003(19)
C4 0.041(3) 0.019(2) 0.029(2) 0.0004(17) 0.003(2) 0.0002(19)
C5 0.042(3) 0.029(2) 0.028(2) 0.0045(18) 0.013(2) 0.011(2)
C6 0.024(2) 0.026(2) 0.023(2) 0.0062(16) 0.0129(17) 0.0052(17)
C7 0.016(2) 0.028(2) 0.021(2) 0.0087(16) 0.0088(16) 0.0063(16)
C8 0.023(2) 0.029(2) 0.022(2) 0.0067(17) 0.0089(17) 0.0062(17)
C9 0.037(3) 0.044(3) 0.019(2) 0.0113(19) 0.0093(19) 0.010(2)
C10 0.031(3) 0.039(2) 0.037(3) 0.022(2) 0.017(2) 0.012(2)
C11 0.028(2) 0.028(2) 0.039(3) 0.0110(19) 0.012(2) 0.0074(18)
C12 0.024(2) 0.025(2) 0.025(2) 0.0047(17) 0.0070(17) 0.0052(17)
C13 0.015(2) 0.0211(19) 0.023(2) 0.0000(15) 0.0072(16) 0.0000(15)
C14 0.022(2) 0.026(2) 0.024(2) 0.0055(16) 0.0078(17) 0.0046(17)
C15 0.022(2) 0.036(2) 0.039(3) 0.005(2) 0.012(2) 0.0107(19)
C16 0.023(2) 0.041(3) 0.035(2) 0.000(2) 0.0174(19) 0.0078(19)
C17 0.025(2) 0.037(2) 0.027(2) 0.0038(18) 0.0148(19) 0.0035(19)
C18 0.019(2) 0.0195(18) 0.0198(19) 0.0004(15) 0.0044(16) -0.0001(15)
C19 0.026(2) 0.023(2) 0.020(2) 0.0024(16) 0.0107(17) 0.0009(17)
N1 0.0231(18) 0.0205(16) 0.0143(15) 0.0043(13) 0.0052(13) 0.0050(13)
C20 0.028(2) 0.029(2) 0.028(2) 0.0114(18) 0.0022(18) 0.0060(18)
C21 0.030(3) 0.039(3) 0.039(3) 0.010(2) 0.012(2) 0.014(2)
C22 0.032(3) 0.038(2) 0.043(3) -0.001(2) 0.007(2) 0.013(2)
C23 0.039(6) 0.046(5) 0.030(5) 0.011(4) 0.012(4) 0.010(4)
Se1 0.0370(6) 0.0362(5) 0.0409(6) 0.0066(4) 0.0169(5) 0.0046(4)
C24 0.056(7) 0.040(7) 0.038(5) 0.026(5) 0.021(5) 0.012(6)
C25 0.038(5) 0.030(4) 0.036(4) 0.007(4) 0.009(4) 0.007(4)
C26 0.058(6) 0.027(4) 0.036(5) 0.005(4) 0.015(4) 0.014(4)
C27 0.063(6) 0.023(4) 0.051(5) 0.012(4) 0.033(5) 0.017(5)
C28 0.041(6) 0.029(5) 0.060(6) 0.017(4) 0.025(4) 0.012(4)
C29 0.039(5) 0.026(4) 0.042(5) 0.007(4) 0.011(4) 0.006(4)
C23X 0.040(6) 0.026(4) 0.048(6) 0.003(4) 0.019(4) 0.007(4)
Se1X 0.0497(9) 0.0362(7) 0.0381(7) 0.0027(5) 0.0121(6) 0.0028(6)
C24X 0.035(5) 0.020(4) 0.040(5) 0.003(3) 0.008(4) 0.009(3)
C25X 0.031(5) 0.032(5) 0.053(6) 0.007(4) 0.012(4) 0.010(4)
C26X 0.041(6) 0.048(6) 0.056(7) 0.019(5) 0.008(5) 0.012(5)
C27X 0.049(7) 0.057(6) 0.046(6) 0.013(5) 0.017(5) -0.001(5)
C28X 0.030(5) 0.055(6) 0.045(6) -0.005(4) 0.013(4) 0.006(4)
C29X 0.033(5) 0.042(5) 0.041(5) -0.001(4) 0.007(4) 0.013(4)
C30 0.027(3) 0.041(3) 0.045(3) 0.007(2) 0.005(2) 0.003(2)
Cl3 0.0463(9) 0.0445(8) 0.1024(13) 0.0238(8) 0.0172(8) 0.0004(6)
Cl4 0.0503(9) 0.0757(10) 0.0729(11) 0.0006(8) 0.0297(8) 0.0185(8)
Cl5 0.0316(7) 0.0441(7) 0.0454(7) 0.0105(5) 0.0106(5) 0.0089(5)
C31 0.043(7) 0.055(7) 0.065(8) -0.017(6) 0.002(6) 0.007(6)
Cl6 0.055(3) 0.055(2) 0.075(4) -0.007(3) -0.004(2) 0.014(2)
Cl7 0.053(2) 0.101(3) 0.077(2) -0.031(2) 0.0262(18) 0.0065(19)
Cl8 0.0461(10) 0.0817(12) 0.1023(15) -0.0216(10) 0.0058(10) -0.0002(9)
C31X 0.030(6) 0.050(6) 0.039(6) -0.002(5) 0.007(4) 0.001(5)
Cl6X 0.051(2) 0.0478(19) 0.062(3) 0.011(2) 0.009(2) 0.0051(16)
Cl7X 0.042(2) 0.055(2) 0.065(2) 0.0096(19) 0.0199(17) 0.0102(15)
C32 0.047(7) 0.053(6) 0.050(7) 0.009(5) 0.023(5) 0.011(5)
Cl9 0.078(2) 0.0571(17) 0.0514(18) -0.0041(14) 0.0199(16) 0.0108(16)
Cl10 0.059(2) 0.0646(19) 0.065(2) 0.0266(15) 0.0159(16) 0.0234(16)
Cl11 0.061(2) 0.0337(16) 0.0433(16) 0.0056(14) 0.0086(17) 0.0107(14)

loop_
_atom_type_symbol
_atom_type_description
_atom_type_scat_dispersion_real
_atom_type_scat_dispersion_imag
_atom_type_scat_source
C C 0.0033 0.0016 'International Tables Vol C Tables 4.2.6.8 and 6.1.1.4'
H H 0.0000 0.0000 'International Tables Vol C Tables 4.2.6.8 and 6.1.1.4'
N N 0.0061 0.0033 'International Tables Vol C Tables 4.2.6.8 and 6.1.1.4'
P P 0.1023 0.0942 'International Tables Vol C Tables 4.2.6.8 and 6.1.1.4'
Cl Cl 0.1484 0.1585 'International Tables Vol C Tables 4.2.6.8 and 6.1.1.4'
Se Se -0.0929 2.2259 'International Tables Vol C Tables 4.2.6.8 and 6.1.1.4'
Pd Pd -0.9988 1.0072 'International Tables Vol C Tables 4.2.6.8 and 6.1.1.4'

loop_
_geom_angle_atom_site_label_1
_geom_angle_atom_site_label_2
_geom_angle_atom_site_label_3
_geom_angle
_geom_angle_site_symmetry_1
_geom_angle_site_symmetry_3
_geom_angle_publ_flag
N1 Pd1 P1 86.94(9) . . ?
N1 Pd1 Cl2 177.32(9) . . ?
P1 Pd1 Cl2 91.93(4) . . ?
N1 Pd1 Cl1 91.66(9) . . ?
P1 Pd1 Cl1 172.64(4) . . ?
Cl2 Pd1 Cl1 89.76(4) . . ?
C7 P1 C1 106.49(18) . . ?
C7 P1 C13 105.68(18) . . ?
C1 P1 C13 106.39(18) . . ?
C7 P1 Pd1 119.22(13) . . ?
C1 P1 Pd1 113.35(13) . . ?
C13 P1 Pd1 104.75(13) . . ?
C6 C1 C2 120.2(4) . . ?
C6 C1 P1 118.7(3) . . ?
C2 C1 P1 121.1(3) . . ?
C3 C2 C1 118.7(4) . . ?
C4 C3 C2 120.8(4) . . ?
C3 C4 C5 120.3(4) . . ?
C4 C5 C6 120.1(4) . . ?
C1 C6 C5 119.9(4) . . ?
C8 C7 C12 119.9(4) . . ?
C8 C7 P1 121.4(3) . . ?
C12 C7 P1 118.7(3) . . ?
C7 C8 C9 119.7(4) . . ?
C10 C9 C8 120.1(4) . . ?
C11 C10 C9 120.7(4) . . ?
C10 C11 C12 120.0(4) . . ?
C7 C12 C11 119.6(4) . . ?
C18 C13 C14 119.2(4) . . ?
C18 C13 P1 119.6(3) . . ?
C14 C13 P1 121.2(3) . . ?
C15 C14 C13 121.1(4) . . ?
C16 C15 C14 120.2(4) . . ?
C15 C16 C17 119.6(4) . . ?
C16 C17 C18 121.1(4) . . ?
C13 C18 C17 118.8(4) . . ?
C13 C18 C19 125.2(4) . . ?
C17 C18 C19 115.8(4) . . ?
N1 C19 C18 125.9(4) . . ?
C19 N1 C20 116.4(3) . . ?
C19 N1 Pd1 126.9(3) . . ?
C20 N1 Pd1 116.7(3) . . ?
N1 C20 C21 112.1(4) . . ?
C22 C21 C20 116.0(4) . . ?
C23 C22 C21 117.1(5) . . ?
C23X C22 C21 113.1(5) . . ?
C22 C23 Se1 112.6(6) . . ?
C24 Se1 C23 99.4(5) . . ?
C29 C24 C25 118.3(10) . . ?
C29 C24 Se1 124.1(9) . . ?
C25 C24 Se1 117.6(9) . . ?
C24 C25 C26 120.6(10) . . ?
C27 C26 C25 121.1(9) . . ?
C26 C27 C28 119.3(10) . . ?
C29 C28 C27 120.0(10) . . ?
C24 C29 C28 120.6(9) . . ?
C22 C23X Se1X 120.1(6) . . ?
C24X Se1X C23X 99.1(4) . . ?
C25X C24X C29X 118.8(9) . . ?
C25X C24X Se1X 122.1(7) . . ?
C29X C24X Se1X 118.9(7) . . ?
C24X C25X C26X 120.2(9) . . ?
C27X C26X C25X 122.0(9) . . ?
C26X C27X C28X 118.1(10) . . ?
C29X C28X C27X 120.9(9) . . ?
C28X C29X C24X 120.0(9) . . ?
Cl3 C30 Cl5 111.3(3) . . ?
Cl3 C30 Cl4 111.4(3) . . ?
Cl5 C30 Cl4 109.1(3) . . ?
Cl7 C31 Cl6 110.2(7) . . ?
Cl7 C31 Cl8 113.0(5) . . ?
Cl6 C31 Cl8 114.4(6) . . ?
Cl8 C31X Cl7X 115.8(5) . . ?
Cl8 C31X Cl6X 102.7(5) . . ?
Cl7X C31X Cl6X 111.9(6) . . ?
Cl9 C32 Cl10 111.7(5) . . ?
Cl9 C32 Cl11 110.4(6) . . ?
Cl10 C32 Cl11 111.0(5) . . ?

loop_
_geom_bond_atom_site_label_1
_geom_bond_atom_site_label_2
_geom_bond_distance
_geom_bond_site_symmetry_2
_geom_bond_publ_flag
Pd1 N1 2.054(3) . ?
Pd1 P1 2.2175(10) . ?
Pd1 Cl2 2.2816(10) . ?
Pd1 Cl1 2.3911(11) . ?
P1 C7 1.812(4) . ?
P1 C1 1.812(4) . ?
P1 C13 1.818(4) . ?
C1 C6 1.377(6) . ?
C1 C2 1.403(6) . ?
C2 C3 1.399(6) . ?
C3 C4 1.370(7) . ?
C4 C5 1.377(7) . ?
C5 C6 1.396(5) . ?
C7 C8 1.390(5) . ?
C7 C12 1.394(5) . ?
C8 C9 1.396(6) . ?
C9 C10 1.378(6) . ?
C10 C11 1.373(6) . ?
C11 C12 1.399(6) . ?
C13 C18 1.391(5) . ?
C13 C14 1.403(5) . ?
C14 C15 1.385(6) . ?
C15 C16 1.372(6) . ?
C16 C17 1.392(6) . ?
C17 C18 1.410(6) . ?
C18 C19 1.465(6) . ?
C19 N1 1.279(5) . ?
N1 C20 1.481(5) . ?
C20 C21 1.528(6) . ?
C21 C22 1.510(6) . ?
C22 C23 1.405(9) . ?
C22 C23X 1.506(9) . ?
C23 Se1 1.958(9) . ?
Se1 C24 1.900(11) . ?
C24 C29 1.388(14) . ?
C24 C25 1.395(14) . ?
C25 C26 1.395(12) . ?
C26 C27 1.352(13) . ?
C27 C28 1.403(12) . ?
C28 C29 1.396(12) . ?
C23X Se1X 1.946(8) . ?
Se1X C24X 1.896(9) . ?
C24X C25X 1.380(11) . ?
C24X C29X 1.411(12) . ?
C25X C26X 1.397(13) . ?
C26X C27X 1.361(14) . ?
C27X C28X 1.414(13) . ?
C28X C29X 1.381(13) . ?
C30 Cl3 1.743(5) . ?
C30 Cl5 1.755(5) . ?
C30 Cl4 1.777(6) . ?
C31 Cl7 1.759(11) . ?
C31 Cl6 1.760(11) . ?
C31 Cl8 1.917(10) . ?
Cl8 C31X 1.712(9) . ?
C31X Cl7X 1.739(9) . ?
C31X Cl6X 1.756(10) . ?
C32 Cl9 1.747(10) . ?
C32 Cl10 1.748(10) . ?
C32 Cl11 1.774(10) . ?
